data_4315383
loop_
_publ_author_name
'M. Pilar Carranza'
'Blanca R. Manzano'
'F\'elix A. Jal\'on'
'Ana M. Rodr\'iguez'
'Luc\'ia Santos'
'Miquel Moreno'

_publ_contact_author
;                                                                               
     'Manzano, Blanca.'                                     
      Departamento de Quimica Inorganica, Organica y Bioquimica
      Campus Universitario
      Universidad de Castilla-La Mancha
      13071-Ciudad Real
      Spain
;
_publ_contact_author_email blanca.manzano@uclm.es
_publ_contact_author_phone '+34 926295300'
_publ_section_title
;
 First Examples of a Modulated Bridging \m2-1:2\k N-Triazine in Double
 Helical Silver Compounds. Experimental and Theoretical Evidence
;
_journal_name_full 'Inorganic Chemistry'
_journal_page_first 3828
_journal_page_last 3835
_journal_paper_doi 10.1021/ic902563d
_journal_volume 49
_journal_year 2010
_chemical_formula_moiety '(C34 H48 Ag2 N16), (C6 H14), 2(F6 P)'
_chemical_formula_sum 'C40 H62 Ag2 F12 N16 P2'
_chemical_formula_weight 1272.73
_chemical_name_systematic
;
 ?
;
_space_group_IT_number 197
_symmetry_cell_setting cubic
_symmetry_space_group_name_Hall 'I 2 2 3'
_symmetry_space_group_name_H-M 'I 2 3'
_atom_sites_solution_hydrogens geom
_atom_sites_solution_primary direct
_atom_sites_solution_secondary difmap
_audit_creation_method SHELXL-97
_cell_angle_alpha 90.00
_cell_angle_beta 90.00
_cell_angle_gamma 90.00
_cell_formula_units_Z 12
_cell_length_a 25.7712(11)
_cell_length_b 25.7712(11)
_cell_length_c 25.7712(11)
_cell_measurement_reflns_used 7392
_cell_measurement_temperature 150(2)
_cell_measurement_theta_max 21.013
_cell_measurement_theta_min 2.235
_cell_volume 17116.1(13)
_computing_cell_refinement 'Bruker SAINT'
_computing_data_collection 'Bruker APEX'
_computing_data_reduction 'Bruker SAINT, SADABS, XPREP'
_computing_molecular_graphics 'Bruker SHELXTL'
_computing_publication_material 'Bruker SHELXTL'
_computing_structure_refinement 'SHELXL-97 (Sheldrick, 1997)'
_computing_structure_solution 'SHELXS-97 (Sheldrick, 1990)'
_diffrn_ambient_temperature 150(2)
_diffrn_measured_fraction_theta_full 0.980
_diffrn_measured_fraction_theta_max 0.980
_diffrn_measurement_device_type 'CCD area detector'
_diffrn_measurement_method 'omega and phi scans'
_diffrn_radiation_monochromator graphite
_diffrn_radiation_source 'fine-focus sealed tube'
_diffrn_radiation_type MoK\a
_diffrn_radiation_wavelength 0.71073
_diffrn_reflns_av_R_equivalents 0.0795
_diffrn_reflns_av_sigmaI/netI 0.0550
_diffrn_reflns_limit_h_max 35
_diffrn_reflns_limit_h_min -33
_diffrn_reflns_limit_k_max 35
_diffrn_reflns_limit_k_min -33
_diffrn_reflns_limit_l_max 35
_diffrn_reflns_limit_l_min -33
_diffrn_reflns_number 73226
_diffrn_reflns_theta_full 29.33
_diffrn_reflns_theta_max 29.33
_diffrn_reflns_theta_min 1.94
_exptl_absorpt_coefficient_mu 0.808
_exptl_absorpt_correction_T_max 0.8952
_exptl_absorpt_correction_T_min 0.7651
_exptl_absorpt_correction_type multi-scan
_exptl_absorpt_process_details SADABS
_exptl_crystal_colour colorless
_exptl_crystal_density_diffrn 1.425
_exptl_crystal_density_method 'not measured'
_exptl_crystal_description romboid
_exptl_crystal_F_000 7541
_exptl_crystal_size_max 0.35
_exptl_crystal_size_mid 0.34
_exptl_crystal_size_min 0.14
_refine_diff_density_max 1.532
_refine_diff_density_min -0.666
_refine_diff_density_rms 0.143
_refine_ls_abs_structure_details 'Flack H D (1983), Acta Cryst. A39, 876-881'
_refine_ls_abs_structure_Flack -0.02(4)
_refine_ls_extinction_method none
_refine_ls_goodness_of_fit_ref 0.970
_refine_ls_hydrogen_treatment constr
_refine_ls_matrix_type full
_refine_ls_number_parameters 320
_refine_ls_number_reflns 7614
_refine_ls_number_restraints 10
_refine_ls_restrained_S_all 0.971
_refine_ls_R_factor_all 0.0843
_refine_ls_R_factor_gt 0.0598
_refine_ls_shift/su_max 0.056
_refine_ls_shift/su_mean 0.003
_refine_ls_structure_factor_coef Fsqd
_refine_ls_weighting_details 'calc w=1/[\s^2^(Fo^2^)+(0.1309P)^2^+0.0000P] where P=(Fo^2^+2Fc^2^)/3'
_refine_ls_weighting_scheme calc
_refine_ls_wR_factor_gt 0.1740
_refine_ls_wR_factor_ref 0.1860
_reflns_number_gt 5376
_reflns_number_total 7614
_reflns_threshold_expression >2sigma(I)
_cod_data_source_file ic902563d_si_002_1.cif
_cod_data_source_block 2b
_cod_database_code 4315383

loop_
_symmetry_equiv_pos_as_xyz
'x, y, z'
'-x, -y, z'
'x, -y, -z'
'-x, y, -z'
'z, x, y'
'y, z, x'
'-z, -x, y'
'-y, z, -x'
'z, -x, -y'
'-y, -z, x'
'-z, x, -y'
'y, -z, -x'
'x+1/2, y+1/2, z+1/2'
'-x+1/2, -y+1/2, z+1/2'
'x+1/2, -y+1/2, -z+1/2'
'-x+1/2, y+1/2, -z+1/2'
'z+1/2, x+1/2, y+1/2'
'y+1/2, z+1/2, x+1/2'
'-z+1/2, -x+1/2, y+1/2'
'-y+1/2, z+1/2, -x+1/2'
'z+1/2, -x+1/2, -y+1/2'
'-y+1/2, -z+1/2, x+1/2'
'-z+1/2, x+1/2, -y+1/2'
'y+1/2, -z+1/2, -x+1/2'

loop_
_atom_site_label
_atom_site_type_symbol
_atom_site_fract_x
_atom_site_fract_y
_atom_site_fract_z
_atom_site_U_iso_or_equiv
_atom_site_adp_type
_atom_site_occupancy
_atom_site_symmetry_multiplicity
_atom_site_calc_flag
_atom_site_refinement_flags
_atom_site_disorder_assembly
_atom_site_disorder_group
Ag1 Ag 0.5000 0.5000 0.08533(2) 0.03458(15) Uani 1 2 d S . .
Ag2 Ag 0.5000 0.5000 0.19817(2) 0.03613(16) Uani 1 2 d S . .
N1 N 0.49198(19) 0.58198(16) 0.08160(18) 0.0337(11) Uani 1 1 d . . .
N2 N 0.44837(18) 0.60792(17) 0.09913(18) 0.0317(9) Uani 1 1 d . . .
N3 N 0.56152(17) 0.55522(19) 0.1946(2) 0.0362(10) Uani 1 1 d . . .
N4 N 0.61141(18) 0.54296(18) 0.17920(19) 0.0335(10) Uani 1 1 d . . .
N5 N 0.58001(17) 0.46806(16) 0.14034(18) 0.0294(9) Uani 1 1 d . . .
N6 N 0.66904(19) 0.4755(2) 0.1624(2) 0.0393(11) Uani 1 1 d . . .
N7 N 0.36205(19) 0.60212(19) 0.1237(2) 0.0379(11) Uani 1 1 d . . .
N8 N 0.7226(2) 0.4067(2) 0.1462(3) 0.0507(14) Uani 1 1 d . . .
C1 C 0.4522(2) 0.6600(2) 0.0906(2) 0.0360(12) Uani 1 1 d . . .
C2 C 0.5001(3) 0.66718(18) 0.0676(2) 0.0387(11) Uani 1 1 d . . .
H2 H 0.5148 0.6994 0.0573 0.046 Uiso 1 1 calc R . .
C3 C 0.5229(2) 0.6183(2) 0.0622(2) 0.0354(12) Uani 1 1 d . . .
C4 C 0.5744(3) 0.6027(3) 0.0403(3) 0.0475(16) Uani 1 1 d . . .
H4A H 0.6005 0.6027 0.0679 0.071 Uiso 1 1 calc R . .
H4B H 0.5846 0.6273 0.0132 0.071 Uiso 1 1 calc R . .
H4C H 0.5718 0.5678 0.0254 0.071 Uiso 1 1 calc R . .
C5 C 0.4136(3) 0.6999(3) 0.1030(3) 0.0552(18) Uani 1 1 d . . .
H5A H 0.3815 0.6929 0.0839 0.083 Uiso 1 1 calc R . .
H5B H 0.4271 0.7340 0.0930 0.083 Uiso 1 1 calc R . .
H5C H 0.4065 0.6995 0.1403 0.083 Uiso 1 1 calc R . .
C6 C 0.6445(2) 0.5839(2) 0.1872(3) 0.0375(13) Uani 1 1 d . . .
C7 C 0.6153(3) 0.6230(3) 0.2061(3) 0.0515(17) Uani 1 1 d . . .
H7 H 0.6270 0.6569 0.2150 0.062 Uiso 1 1 calc R . .
C8 C 0.5648(3) 0.6042(2) 0.2100(3) 0.0454(15) Uani 1 1 d . . .
C9 C 0.7001(3) 0.5828(3) 0.1738(4) 0.067(2) Uani 1 1 d . . .
H9A H 0.7147 0.6177 0.1773 0.100 Uiso 1 1 calc R . .
H9B H 0.7043 0.5708 0.1380 0.100 Uiso 1 1 calc R . .
H9C H 0.7183 0.5590 0.1973 0.100 Uiso 1 1 calc R . .
C10 C 0.5162(3) 0.6320(3) 0.2295(4) 0.060(2) Uani 1 1 d . . .
H10A H 0.5076 0.6195 0.2644 0.089 Uiso 1 1 calc R . .
H10B H 0.4872 0.6248 0.2060 0.089 Uiso 1 1 calc R . .
H10C H 0.5226 0.6695 0.2307 0.089 Uiso 1 1 calc R . .
C11 C 0.62103(19) 0.4933(2) 0.15917(19) 0.0308(12) Uani 1 1 d . . .
C12 C 0.4075(2) 0.5790(2) 0.1228(2) 0.0319(11) Uani 1 1 d . . .
C13 C 0.6757(2) 0.4281(2) 0.1450(3) 0.0415(14) Uani 1 1 d . . .
C14 C 0.7682(3) 0.4408(4) 0.1612(4) 0.078(3) Uani 1 1 d . . .
H14A H 0.7619 0.4773 0.1508 0.094 Uiso 1 1 calc R . .
H14B H 0.8005 0.4285 0.1446 0.094 Uiso 1 1 calc R . .
C15 C 0.7721(5) 0.4358(5) 0.2246(6) 0.116(5) Uani 1 1 d . . .
H15A H 0.7434 0.4549 0.2406 0.174 Uiso 1 1 calc R . .
H15B H 0.8052 0.4503 0.2365 0.174 Uiso 1 1 calc R . .
H15C H 0.7700 0.3991 0.2346 0.174 Uiso 1 1 calc R . .
C16 C 0.7309(3) 0.3522(3) 0.1337(3) 0.0528(17) Uani 1 1 d . . .
H16A H 0.7000 0.3319 0.1442 0.063 Uiso 1 1 calc R . .
H16B H 0.7610 0.3390 0.1536 0.063 Uiso 1 1 calc R . .
C17 C 0.7409(3) 0.3443(3) 0.0750(4) 0.073(3) Uani 1 1 d . . .
H17A H 0.7135 0.3615 0.0550 0.109 Uiso 1 1 calc R . .
H17B H 0.7409 0.3071 0.0670 0.109 Uiso 1 1 calc R . .
H17C H 0.7746 0.3593 0.0657 0.109 Uiso 1 1 calc R . .
P1 P 0.68429(6) 0.5000 0.0000 0.0351(4) Uani 1 2 d S . .
F1 F 0.64013(13) 0.50957(17) -0.04251(15) 0.0515(10) Uani 1 1 d . . .
F2 F 0.68439(16) 0.56075(14) 0.01212(18) 0.0606(12) Uani 1 1 d . . .
F3 F 0.72849(14) 0.4922(2) 0.04341(14) 0.0562(11) Uani 1 1 d . . .
P2 P 0.77001(8) 0.22999(8) 0.22999(8) 0.0490(7) Uani 1 3 d S . .
F4 F 0.76405(19) 0.16848(17) 0.22389(18) 0.0626(11) Uani 1 1 d . . .
F5 F 0.71017(18) 0.2375(3) 0.2226(2) 0.0825(16) Uani 1 1 d . . .
C111 C 0.3681(5) 0.6361(5) 0.2557(5) 0.048(3) Uiso 0.50 1 d PDU . .
H11A H 0.3466 0.6577 0.2330 0.072 Uiso 0.50 1 calc PR . .
H11B H 0.3459 0.6117 0.2747 0.072 Uiso 0.50 1 calc PR . .
H11C H 0.3932 0.6167 0.2347 0.072 Uiso 0.50 1 calc PR . .
C112 C 0.3973(13) 0.6709(12) 0.2944(11) 0.0.99(11) Uiso 0.50 1 d PDU . .
H11D H 0.3664 0.6909 0.3053 0.166 Uiso 0.50 1 calc PR . .
H11E H 0.4134 0.6933 0.2677 0.166 Uiso 0.50 1 calc PR . .
C113 C 0.4321(14) 0.689(2) 0.3391(17) 0.117(17) Uiso 0.50 1 d PDU . .
H11F H 0.4156 0.7237 0.3448 0.261 Uiso 0.50 1 calc PR . .
H11G H 0.4173 0.6675 0.3669 0.261 Uiso 0.50 1 calc PR . .
C114 C 0.4841(8) 0.7012(10) 0.3646(10) 0.094(7) Uiso 0.50 1 d PDU . .
H11H H 0.5020 0.7178 0.3350 0.125 Uiso 0.50 1 calc PR . .
H11I H 0.4736 0.7307 0.3869 0.125 Uiso 0.50 1 calc PR . .
C115 C 0.5310(10) 0.6828(13) 0.3949(11) 0.112(11) Uiso 0.50 1 d PDU . .
H11J H 0.5460 0.7135 0.4124 0.171 Uiso 0.50 1 calc PR . .
H11K H 0.5182 0.6594 0.4226 0.171 Uiso 0.50 1 calc PR . .
C116 C 0.5749(8) 0.6550(8) 0.3675(8) 0.082(5) Uiso 0.50 1 d PDU . .
H11L H 0.6016 0.6453 0.3928 0.123 Uiso 0.50 1 calc PR . .
H11M H 0.5901 0.6781 0.3413 0.123 Uiso 0.50 1 calc PR . .
H11N H 0.5615 0.6237 0.3505 0.123 Uiso 0.50 1 calc PR . .

loop_
_atom_site_aniso_label
_atom_site_aniso_U_11
_atom_site_aniso_U_22
_atom_site_aniso_U_33
_atom_site_aniso_U_23
_atom_site_aniso_U_13
_atom_site_aniso_U_12
Ag1 0.0341(3) 0.0238(2) 0.0458(3) 0.000 0.000 0.0052(3)
Ag2 0.0279(3) 0.0329(3) 0.0476(3) 0.000 0.000 -0.0060(3)
N1 0.037(3) 0.0230(19) 0.041(2) 0.0041(17) 0.001(2) 0.0022(19)
N2 0.032(2) 0.026(2) 0.037(2) -0.0008(18) -0.0016(19) 0.0068(18)
N3 0.026(2) 0.035(2) 0.048(3) -0.006(2) -0.003(2) 0.0015(18)
N4 0.031(2) 0.028(2) 0.042(3) 0.0054(19) -0.001(2) -0.0012(18)
N5 0.028(2) 0.022(2) 0.038(2) 0.0000(17) -0.0003(19) 0.0006(17)
N6 0.028(2) 0.041(3) 0.049(3) 0.006(2) 0.002(2) 0.003(2)
N7 0.032(3) 0.031(2) 0.051(3) -0.008(2) 0.002(2) 0.0046(19)
N8 0.025(3) 0.054(3) 0.074(4) 0.007(3) -0.004(3) 0.011(2)
C1 0.046(3) 0.023(2) 0.039(3) -0.003(2) -0.004(2) 0.007(2)
C2 0.043(3) 0.026(2) 0.047(3) 0.0072(19) -0.004(4) -0.008(3)
C3 0.032(3) 0.035(3) 0.039(3) 0.006(2) -0.004(2) -0.003(2)
C4 0.038(3) 0.048(4) 0.057(4) 0.012(3) 0.005(3) -0.004(3)
C5 0.060(4) 0.031(3) 0.075(5) -0.001(3) 0.018(4) 0.014(3)
C6 0.025(3) 0.039(3) 0.048(3) -0.003(3) -0.002(2) -0.009(2)
C7 0.057(4) 0.042(4) 0.055(4) -0.011(3) 0.009(3) -0.015(3)
C8 0.048(4) 0.035(3) 0.053(4) -0.014(3) 0.007(3) -0.004(3)
C9 0.041(4) 0.065(5) 0.095(6) -0.015(4) 0.015(4) -0.022(4)
C10 0.050(4) 0.046(4) 0.084(6) -0.016(4) 0.008(3) 0.002(3)
C11 0.027(2) 0.034(3) 0.031(2) 0.003(2) 0.0019(17) -0.006(2)
C12 0.028(3) 0.031(3) 0.036(3) -0.001(2) -0.003(2) 0.005(2)
C13 0.031(3) 0.041(3) 0.052(4) 0.014(3) -0.002(3) 0.002(2)
C14 0.030(3) 0.072(5) 0.134(9) -0.014(5) -0.020(4) 0.002(3)
C15 0.101(8) 0.082(7) 0.163(12) 0.005(7) -0.094(9) -0.004(6)
C16 0.035(3) 0.041(3) 0.082(5) 0.011(3) -0.001(3) 0.011(3)
C17 0.058(5) 0.056(5) 0.104(7) 0.016(5) 0.027(5) 0.016(4)
P1 0.0255(8) 0.0431(9) 0.0367(9) 0.0062(13) 0.000 0.000
F1 0.0361(17) 0.068(3) 0.0501(19) 0.0226(19) -0.0071(14) -0.0060(17)
F2 0.052(2) 0.044(2) 0.086(4) -0.005(2) 0.006(2) -0.0038(16)
F3 0.0378(17) 0.086(3) 0.0443(18) 0.002(2) -0.0083(14) 0.010(2)
P2 0.0490(7) 0.0490(7) 0.0490(7) 0.0101(9) -0.0101(9) -0.0101(9)
F4 0.075(3) 0.053(2) 0.060(3) 0.003(2) -0.013(2) -0.023(2)
F5 0.047(3) 0.105(4) 0.095(4) 0.026(3) -0.003(2) -0.004(3)

loop_
_atom_type_symbol
_atom_type_description
_atom_type_scat_dispersion_real
_atom_type_scat_dispersion_imag
_atom_type_scat_source
C C 0.0033 0.0016 'International Tables Vol C Tables 4.2.6.8 and 6.1.1.4'
H H 0.0000 0.0000 'International Tables Vol C Tables 4.2.6.8 and 6.1.1.4'
N N 0.0061 0.0033 'International Tables Vol C Tables 4.2.6.8 and 6.1.1.4'
F F 0.0171 0.0103 'International Tables Vol C Tables 4.2.6.8 and 6.1.1.4'
P P 0.1023 0.0942 'International Tables Vol C Tables 4.2.6.8 and 6.1.1.4'
Ag Ag -0.8971 1.1015 'International Tables Vol C Tables 4.2.6.8 and 6.1.1.4'

loop_
_geom_angle_atom_site_label_1
_geom_angle_atom_site_label_2
_geom_angle_atom_site_label_3
_geom_angle
_geom_angle_site_symmetry_1
_geom_angle_site_symmetry_3
_geom_angle_publ_flag
N1 Ag1 N1 174.8(2) 2_665 . ?
N1 Ag1 N5 68.75(16) 2_665 . ?
N1 Ag1 N5 114.27(16) . . ?
N1 Ag1 N5 114.27(16) 2_665 2_665 ?
N1 Ag1 N5 68.75(16) . 2_665 ?
N5 Ag1 N5 114.9(2) . 2_665 ?
N1 Ag1 Ag2 92.59(12) 2_665 . ?
N1 Ag1 Ag2 92.59(12) . . ?
N5 Ag1 Ag2 57.44(10) . . ?
N5 Ag1 Ag2 57.44(10) 2_665 . ?
N3 Ag2 N3 175.0(3) 2_665 . ?
N3 Ag2 Ag1 87.50(14) 2_665 . ?
N3 Ag2 Ag1 87.50(14) . . ?
C3 N1 N2 105.6(4) . . ?
C3 N1 Ag1 131.3(4) . . ?
N2 N1 Ag1 123.0(3) . . ?
C1 N2 N1 111.4(4) . . ?
C1 N2 C12 129.5(5) . . ?
N1 N2 C12 119.1(4) . . ?
C8 N3 N4 104.1(5) . . ?
C8 N3 Ag2 132.1(4) . . ?
N4 N3 Ag2 123.5(3) . . ?
C6 N4 N3 111.0(5) . . ?
C6 N4 C11 130.3(5) . . ?
N3 N4 C11 118.6(4) . . ?
C12 N5 C11 112.1(5) 2_665 . ?
C12 N5 Ag1 106.9(3) 2_665 . ?
C11 N5 Ag1 131.6(4) . . ?
C13 N6 C11 115.1(6) . . ?
C12 N7 C13 112.6(5) . 2_665 ?
C13 N8 C16 121.9(6) . . ?
C13 N8 C14 118.0(6) . . ?
C16 N8 C14 120.1(6) . . ?
N2 C1 C2 105.4(5) . . ?
N2 C1 C5 127.4(6) . . ?
C2 C1 C5 127.2(5) . . ?
C1 C2 C3 107.2(5) . . ?
N1 C3 C2 110.3(5) . . ?
N1 C3 C4 119.0(5) . . ?
C2 C3 C4 130.7(5) . . ?
C7 C6 N4 106.4(5) . . ?
C7 C6 C9 129.8(6) . . ?
N4 C6 C9 123.6(6) . . ?
C6 C7 C8 106.6(6) . . ?
N3 C8 C7 111.7(6) . . ?
N3 C8 C10 119.4(6) . . ?
C7 C8 C10 128.9(6) . . ?
N6 C11 N5 126.6(5) . . ?
N6 C11 N4 117.3(5) . . ?
N5 C11 N4 116.1(5) . . ?
N7 C12 N5 128.4(5) . 2_665 ?
N7 C12 N2 115.3(5) . . ?
N5 C12 N2 116.2(5) 2_665 . ?
N6 C13 N8 119.8(6) . . ?
N6 C13 N7 125.3(5) . 2_665 ?
N8 C13 N7 114.9(6) . 2_665 ?
N8 C14 C15 104.9(8) . . ?
N8 C16 C17 111.5(6) . . ?
F2 P1 F2 179.8(3) 3_565 . ?
F2 P1 F1 91.1(2) 3_565 . ?
F2 P1 F1 89.1(2) . . ?
F2 P1 F1 89.1(2) 3_565 3_565 ?
F2 P1 F1 91.1(2) . 3_565 ?
F1 P1 F1 89.2(3) . 3_565 ?
F2 P1 F3 90.7(2) 3_565 . ?
F2 P1 F3 89.2(3) . . ?
F1 P1 F3 178.2(3) . . ?
F1 P1 F3 90.47(19) 3_565 . ?
F2 P1 F3 89.2(3) 3_565 3_565 ?
F2 P1 F3 90.7(2) . 3_565 ?
F1 P1 F3 90.47(19) . 3_565 ?
F1 P1 F3 178.2(3) 3_565 3_565 ?
F3 P1 F3 89.9(3) . 3_565 ?
F5 P2 F5 90.8(4) 8_656 . ?
F5 P2 F5 90.8(4) 8_656 7_665 ?
F5 P2 F5 90.8(4) . 7_665 ?
F5 P2 F4 90.9(3) 8_656 8_656 ?
F5 P2 F4 177.9(3) . 8_656 ?
F5 P2 F4 87.9(3) 7_665 8_656 ?
F5 P2 F4 87.9(3) 8_656 . ?
F5 P2 F4 90.9(3) . . ?
F5 P2 F4 177.9(3) 7_665 . ?
F4 P2 F4 90.4(3) 8_656 . ?
F5 P2 F4 177.9(3) 8_656 7_665 ?
F5 P2 F4 87.9(3) . 7_665 ?
F5 P2 F4 90.9(3) 7_665 7_665 ?
F4 P2 F4 90.4(3) 8_656 7_665 ?
F4 P2 F4 90.4(3) . 7_665 ?
C111 C112 C113 163(4) . . ?
C114 C113 C112 154(4) . . ?
C115 C114 C113 150(3) . . ?
C116 C115 C114 120(2) . . ?

loop_
_geom_bond_atom_site_label_1
_geom_bond_atom_site_label_2
_geom_bond_distance
_geom_bond_site_symmetry_2
_geom_bond_publ_flag
Ag1 N1 2.125(4) 2_665 ?
Ag1 N1 2.125(4) . ?
Ag1 N5 2.634(4) . ?
Ag1 N5 2.634(4) 2_665 ?
Ag1 Ag2 2.9082(8) . ?
Ag2 N3 2.132(5) 2_665 ?
Ag2 N3 2.132(5) . ?
N1 C3 1.326(7) . ?
N1 N2 1.384(7) . ?
N2 C1 1.363(7) . ?
N2 C12 1.427(7) . ?
N3 C8 1.327(8) . ?
N3 N4 1.382(7) . ?
N4 C6 1.372(7) . ?
N4 C11 1.402(8) . ?
N5 C12 1.333(7) 2_665 ?
N5 C11 1.333(7) . ?
N6 C13 1.312(8) . ?
N6 C11 1.322(7) . ?
N7 C12 1.315(7) . ?
N7 C13 1.361(8) 2_665 ?
N8 C13 1.330(8) . ?
N8 C16 1.457(9) . ?
N8 C14 1.517(10) . ?
C1 C2 1.382(10) . ?
C1 C5 1.466(9) . ?
C2 C3 1.397(8) . ?
C3 C4 1.499(9) . ?
C6 C7 1.349(9) . ?
C6 C9 1.473(9) . ?
C7 C8 1.392(10) . ?
C8 C10 1.530(10) . ?
C12 N5 1.333(7) 2_665 ?
C13 N7 1.361(8) 2_665 ?
C14 C15 1.642(17) . ?
C16 C17 1.549(13) . ?
P1 F2 1.597(4) 3_565 ?
P1 F2 1.597(4) . ?
P1 F1 1.599(4) . ?
P1 F1 1.599(4) 3_565 ?
P1 F3 1.609(4) . ?
P1 F3 1.609(4) 3_565 ?
P2 F5 1.566(5) 8_656 ?
P2 F5 1.566(5) . ?
P2 F5 1.566(5) 7_665 ?
P2 F4 1.600(5) 8_656 ?
P2 F4 1.600(5) . ?
P2 F4 1.600(5) 7_665 ?
C111 C112 1.539(17) . ?
C112 C113 1.536(18) . ?
C113 C114 1.523(18) . ?
C114 C115 1.513(18) . ?
C115 C116 1.515(18) . ?
